data_7223564
loop_
_publ_author_name
'Khavasi, Hamid Reza'
'Ghanbarpour, Alireza'
'Azhdari Tehrani, Alireza'

_publ_section_title
;
 The role of intermolecular interactions involving halogens in the
 supramolecular architecture of a series of Mn(II) coordination compounds
;
_journal_name_full 'RSC Adv.'
_journal_paper_doi 10.1039/C5RA25192C
_journal_year 2015
_chemical_formula_sum 'C24 H18 Cl2 F2 Mn N4 O2'
_chemical_formula_weight 558.26
_chemical_name_systematic
; 
 ? 
;
_space_group_IT_number 41
_symmetry_cell_setting orthorhombic
_symmetry_space_group_name_Hall 'A 2 -2ab'
_symmetry_space_group_name_H-M 'A e a 2'
_atom_sites_solution_hydrogens geom
_atom_sites_solution_primary direct
_atom_sites_solution_secondary difmap
_audit_creation_method SHELXL-97
_audit_update_record
;
2014-07-25 deposited with the CCDC.
2015-12-17 downloaded from the CCDC.
;
_cell_angle_alpha 90.00
_cell_angle_beta 90.00
_cell_angle_gamma 90.00
_cell_formula_units_Z 4
_cell_length_a 13.476(4)
_cell_length_b 19.011(4)
_cell_length_c 9.349(3)
_cell_measurement_reflns_used 7297
_cell_measurement_temperature 298(2)
_cell_measurement_theta_max 28.00
_cell_measurement_theta_min 2.17
_cell_volume 2395.1(12)
_computing_cell_refinement 'X-Area 1.31 (Stoe & Cie GmbH, 2005)'
_computing_data_collection 'X-Area 1.31 (Stoe & Cie GmbH, 2005)'
_computing_data_reduction 'X-Area 1.31 (Stoe & Cie GmbH, 2005)'
_computing_molecular_graphics 'ORTEP-3 for Windows (Farrugia, 1997)'
_computing_publication_material 'WinGX (Farrugia, 1999)'
_computing_structure_refinement 'SHELXL-97 (Sheldrick, 1997)'
_computing_structure_solution 'SHELXS-97 (Sheldrick, 1990)'
_diffrn_ambient_temperature 298(2)
_diffrn_detector_area_resol_mean '0.15 mm'
_diffrn_measured_fraction_theta_full 1.000
_diffrn_measured_fraction_theta_max 1.000
_diffrn_measurement_device_type 'STOE IPDS II'
_diffrn_measurement_method 'rotation method'
_diffrn_radiation_monochromator graphite
_diffrn_radiation_source 'fine-focus sealed tube'
_diffrn_radiation_type MoK\a
_diffrn_radiation_wavelength 0.71073
_diffrn_reflns_av_R_equivalents 0.0985
_diffrn_reflns_av_sigmaI/netI 0.1131
_diffrn_reflns_limit_h_max 17
_diffrn_reflns_limit_h_min -15
_diffrn_reflns_limit_k_max 25
_diffrn_reflns_limit_k_min -25
_diffrn_reflns_limit_l_max 12
_diffrn_reflns_limit_l_min -12
_diffrn_reflns_number 7297
_diffrn_reflns_theta_full 27.99
_diffrn_reflns_theta_max 27.99
_diffrn_reflns_theta_min 2.14
_diffrn_standards_number 0
_exptl_absorpt_coefficient_mu 0.820
_exptl_absorpt_correction_T_max 0.7852
_exptl_absorpt_correction_T_min 0.7301
_exptl_absorpt_correction_type numerical
_exptl_absorpt_process_details 'shape of crystal determined optically'
_exptl_crystal_colour Yellow
_exptl_crystal_density_diffrn 1.548
_exptl_crystal_density_method 'not measured'
_exptl_crystal_description Prism
_exptl_crystal_F_000 1132
_exptl_crystal_size_max 0.40
_exptl_crystal_size_mid 0.35
_exptl_crystal_size_min 0.30
_refine_diff_density_max 0.382
_refine_diff_density_min -0.191
_refine_diff_density_rms 0.052
_refine_ls_abs_structure_details 'Flack H D (1983), Acta Cryst. A39, 876-881'
_refine_ls_abs_structure_Flack 0.03(3)
_refine_ls_extinction_method none
_refine_ls_goodness_of_fit_ref 1.011
_refine_ls_hydrogen_treatment constr
_refine_ls_matrix_type full
_refine_ls_number_parameters 159
_refine_ls_number_reflns 2885
_refine_ls_number_restraints 1
_refine_ls_restrained_S_all 1.011
_refine_ls_R_factor_all 0.0670
_refine_ls_R_factor_gt 0.0461
_refine_ls_shift/su_max 0.005
_refine_ls_shift/su_mean 0.001
_refine_ls_structure_factor_coef Fsqd
_refine_ls_weighting_details 'calc w=1/[\s^2^(Fo^2^)+(0.0340P)^2^+0.0000P] where P=(Fo^2^+2Fc^2^)/3'
_refine_ls_weighting_scheme calc
_refine_ls_wR_factor_gt 0.0746
_refine_ls_wR_factor_ref 0.0894
_reflns_number_gt 1739
_reflns_number_total 2885
_reflns_threshold_expression >2sigma(I)
_cod_data_source_file c5ra25192c2.cif
_cod_data_source_block d:\determination\solution\d146\new
_cod_depositor_comments
;
The following automatic conversions were performed:

'_symmetry_cell_setting' value 'Orthorhombic' changed to
'orthorhombic' according to
/usr/data/users/saulius/crontab/automatic-downloads/rss-feeds/RSC/lib/dictionaries/cif_core.dic
dictionary named 'cif_core.dic' version 2.4.2 from 2011-04-26.

Automatic conversion script
Id: cif_fix_values 4268 2015-11-12 08:31:59Z antanas 
;
_cod_original_cell_volume 2394.9(12)
_cod_original_sg_symbol_H-M Aba2
_cod_original_formula_sum 'C24 H18 Cl2 F2 Mn1 N4 O2'
_cod_database_code 7223564

loop_
_symmetry_equiv_pos_as_xyz
'x, y, z'
'-x, -y, z'
'-x+1/2, y+1/2, z'
'x+1/2, -y+1/2, z'
'x, y+1/2, z+1/2'
'-x, -y+1/2, z+1/2'
'-x+1/2, y+1, z+1/2'
'x+1/2, -y+1, z+1/2'

loop_
_atom_site_label
_atom_site_type_symbol
_atom_site_fract_x
_atom_site_fract_y
_atom_site_fract_z
_atom_site_U_iso_or_equiv
_atom_site_adp_type
_atom_site_occupancy
_atom_site_symmetry_multiplicity
_atom_site_calc_flag
_atom_site_refinement_flags
C1 C 0.7954(3) -0.0853(2) 0.0224(5) 0.0478(9) Uani 1 1 d .
H1 H 0.8359 -0.1114 -0.0376 0.057 Uiso 1 1 calc R
C2 C 0.6945(3) -0.0983(2) 0.0215(5) 0.0550(11) Uani 1 1 d .
H2 H 0.6683 -0.1338 -0.0359 0.066 Uiso 1 1 calc R
C3 C 0.6338(3) -0.0590(2) 0.1051(5) 0.0595(12) Uani 1 1 d .
H3 H 0.5655 -0.0657 0.1031 0.071 Uiso 1 1 calc R
C4 C 0.6756(3) -0.0095(2) 0.1921(4) 0.0534(11) Uani 1 1 d .
H4 H 0.6360 0.0173 0.2524 0.064 Uiso 1 1 calc R
C5 C 0.7767(2) 0.0008(2) 0.1903(4) 0.0370(8) Uani 1 1 d .
C6 C 0.8333(2) 0.05307(19) 0.2791(4) 0.0374(8) Uani 1 1 d .
C7 C 0.8170(3) 0.14715(19) 0.4621(4) 0.0391(9) Uani 1 1 d .
C8 C 0.9149(3) 0.1702(2) 0.4637(5) 0.0625(13) Uani 1 1 d .
H8 H 0.9613 0.1502 0.4029 0.075 Uiso 1 1 calc R
C9 C 0.9421(3) 0.2228(3) 0.5562(5) 0.0749(16) Uani 1 1 d .
H9 H 1.0071 0.2392 0.5578 0.090 Uiso 1 1 calc R
C10 C 0.8744(4) 0.2507(2) 0.6447(5) 0.0639(12) Uani 1 1 d .
C11 C 0.7776(4) 0.2298(2) 0.6462(5) 0.0622(13) Uani 1 1 d .
H11 H 0.7325 0.2500 0.7088 0.075 Uiso 1 1 calc R
C12 C 0.7491(3) 0.17806(19) 0.5524(4) 0.0534(12) Uani 1 1 d .
H12 H 0.6832 0.1636 0.5495 0.064 Uiso 1 1 calc R
N1 N 0.83661(19) -0.03676(15) 0.1057(4) 0.0391(7) Uani 1 1 d .
N2 N 0.7810(2) 0.09363(15) 0.3696(3) 0.0415(8) Uani 1 1 d .
H2A H 0.7181 0.0862 0.3716 0.050 Uiso 1 1 calc R
O1 O 0.92455(18) 0.05730(14) 0.2670(3) 0.0503(7) Uani 1 1 d .
F1 F 0.9026(2) 0.30182(16) 0.7385(4) 0.0987(10) Uani 1 1 d .
Mn1 Mn 1.0000 0.0000 0.09039(9) 0.03940(19) Uani 1 2 d S
Cl1 Cl 0.96484(7) 0.09555(5) -0.08011(11) 0.0498(2) Uani 1 1 d .

loop_
_atom_site_aniso_label
_atom_site_aniso_U_11
_atom_site_aniso_U_22
_atom_site_aniso_U_33
_atom_site_aniso_U_23
_atom_site_aniso_U_13
_atom_site_aniso_U_12
C1 0.041(2) 0.048(2) 0.055(2) -0.009(2) 0.0064(18) 0.0017(19)
C2 0.046(2) 0.062(3) 0.057(2) -0.018(2) 0.002(2) -0.018(2)
C3 0.0291(19) 0.076(3) 0.073(3) -0.015(3) 0.007(2) -0.0134(18)
C4 0.0362(19) 0.062(3) 0.062(3) -0.022(2) 0.0071(19) -0.005(2)
C5 0.0311(16) 0.0403(18) 0.0398(19) -0.0003(19) 0.0023(15) -0.0039(18)
C6 0.0323(19) 0.045(2) 0.035(2) 0.0057(18) 0.0016(16) -0.0043(17)
C7 0.043(2) 0.0376(19) 0.037(2) 0.0035(17) -0.0011(16) -0.0040(17)
C8 0.045(2) 0.061(3) 0.081(3) -0.023(3) 0.004(2) -0.012(2)
C9 0.052(3) 0.077(3) 0.096(5) -0.033(3) -0.007(3) -0.009(2)
C10 0.080(4) 0.050(2) 0.061(3) -0.016(2) -0.012(3) -0.010(2)
C11 0.074(4) 0.053(2) 0.060(3) -0.015(2) 0.012(2) -0.004(2)
C12 0.053(2) 0.052(2) 0.056(3) -0.015(2) 0.012(2) -0.007(2)
N1 0.0327(13) 0.0416(15) 0.0430(19) -0.0040(16) 0.0018(17) -0.0026(13)
N2 0.0322(16) 0.0469(18) 0.0453(18) -0.0042(16) 0.0025(13) -0.0047(14)
O1 0.0329(14) 0.0684(17) 0.0496(16) -0.0160(15) 0.0035(13) -0.0051(13)
F1 0.113(3) 0.0862(18) 0.097(2) -0.0468(18) -0.018(2) -0.013(2)
Mn1 0.0250(3) 0.0518(4) 0.0414(4) 0.000 0.000 -0.0002(4)
Cl1 0.0362(4) 0.0529(5) 0.0601(6) 0.0066(6) -0.0103(5) 0.0005(4)

loop_
_atom_type_symbol
_atom_type_description
_atom_type_scat_dispersion_real
_atom_type_scat_dispersion_imag
_atom_type_scat_source
C C 0.0033 0.0016 'International Tables Vol C Tables 4.2.6.8 and 6.1.1.4'
H H 0.0000 0.0000 'International Tables Vol C Tables 4.2.6.8 and 6.1.1.4'
N N 0.0061 0.0033 'International Tables Vol C Tables 4.2.6.8 and 6.1.1.4'
O O 0.0106 0.0060 'International Tables Vol C Tables 4.2.6.8 and 6.1.1.4'
F F 0.0171 0.0103 'International Tables Vol C Tables 4.2.6.8 and 6.1.1.4'
Mn Mn 0.3368 0.7283 'International Tables Vol C Tables 4.2.6.8 and 6.1.1.4'
Cl Cl 0.1484 0.1585 'International Tables Vol C Tables 4.2.6.8 and 6.1.1.4'

loop_
_geom_angle_atom_site_label_1
_geom_angle_atom_site_label_2
_geom_angle_atom_site_label_3
_geom_angle
_geom_angle_site_symmetry_1
_geom_angle_site_symmetry_3
N1 C1 C2 122.5(4) . .
N1 C1 H1 118.8 . .
C2 C1 H1 118.8 . .
C3 C2 C1 119.6(4) . .
C3 C2 H2 120.2 . .
C1 C2 H2 120.2 . .
C2 C3 C4 118.4(3) . .
C2 C3 H3 120.8 . .
C4 C3 H3 120.8 . .
C3 C4 C5 119.7(4) . .
C3 C4 H4 120.2 . .
C5 C4 H4 120.2 . .
N1 C5 C4 122.2(3) . .
N1 C5 C6 111.9(3) . .
C4 C5 C6 125.9(3) . .
O1 C6 N2 123.0(3) . .
O1 C6 C5 119.6(3) . .
N2 C6 C5 117.5(3) . .
C12 C7 C8 119.5(4) . .
C12 C7 N2 116.9(3) . .
C8 C7 N2 123.6(3) . .
C9 C8 C7 119.1(4) . .
C9 C8 H8 120.4 . .
C7 C8 H8 120.4 . .
C10 C9 C8 119.7(4) . .
C10 C9 H9 120.1 . .
C8 C9 H9 120.1 . .
C9 C10 F1 119.4(4) . .
C9 C10 C11 123.0(4) . .
F1 C10 C11 117.6(5) . .
C10 C11 C12 117.8(4) . .
C10 C11 H11 121.1 . .
C12 C11 H11 121.1 . .
C11 C12 C7 120.8(4) . .
C11 C12 H12 119.6 . .
C7 C12 H12 119.6 . .
C1 N1 C5 117.7(3) . .
C1 N1 Mn1 124.6(3) . .
C5 N1 Mn1 116.9(2) . .
C6 N2 C7 128.0(3) . .
C6 N2 H2A 116.0 . .
C7 N2 H2A 116.0 . .
C6 O1 Mn1 119.6(2) . .
O1 Mn1 O1 84.12(15) 2_755 .
O1 Mn1 N1 70.55(11) 2_755 2_755
O1 Mn1 N1 103.95(11) . 2_755
O1 Mn1 N1 103.95(11) 2_755 .
O1 Mn1 N1 70.55(11) . .
N1 Mn1 N1 172.93(17) 2_755 .
O1 Mn1 Cl1 158.38(7) 2_755 .
O1 Mn1 Cl1 91.86(8) . .
N1 Mn1 Cl1 90.02(8) 2_755 .
N1 Mn1 Cl1 94.57(8) . .
O1 Mn1 Cl1 91.74(8) 2_755 2_755
O1 Mn1 Cl1 158.40(7) . 2_755
N1 Mn1 Cl1 94.57(8) 2_755 2_755
N1 Mn1 Cl1 90.02(8) . 2_755
Cl1 Mn1 Cl1 99.33(6) . 2_755

loop_
_geom_bond_atom_site_label_1
_geom_bond_atom_site_label_2
_geom_bond_distance
_geom_bond_site_symmetry_2
C1 N1 1.326(5) .
C1 C2 1.382(5) .
C1 H1 0.9300 .
C2 C3 1.359(6) .
C2 H2 0.9300 .
C3 C4 1.363(5) .
C3 H3 0.9300 .
C4 C5 1.376(5) .
C4 H4 0.9300 .
C5 N1 1.340(4) .
C5 C6 1.500(5) .
C6 O1 1.239(4) .
C6 N2 1.347(4) .
C7 C12 1.381(5) .
C7 C8 1.389(5) .
C7 N2 1.419(4) .
C8 C9 1.371(6) .
C8 H8 0.9300 .
C9 C10 1.344(6) .
C9 H9 0.9300 .
C10 F1 1.361(5) .
C10 C11 1.364(7) .
C11 C12 1.372(6) .
C11 H11 0.9300 .
C12 H12 0.9300 .
N1 Mn1 2.315(3) .
N2 H2A 0.8600 .
O1 Mn1 2.224(3) .
Mn1 O1 2.224(3) 2_755
Mn1 N1 2.314(3) 2_755
Mn1 Cl1 2.4627(14) .
Mn1 Cl1 2.4627(14) 2_755

loop_
_geom_torsion_atom_site_label_1
_geom_torsion_atom_site_label_2
_geom_torsion_atom_site_label_3
_geom_torsion_atom_site_label_4
_geom_torsion
_geom_torsion_site_symmetry_4
N1 C1 C2 C3 2.1(7) .
C1 C2 C3 C4 -2.7(7) .
C2 C3 C4 C5 1.8(7) .
C3 C4 C5 N1 -0.3(7) .
C3 C4 C5 C6 179.9(4) .
N1 C5 C6 O1 0.5(5) .
C4 C5 C6 O1 -179.7(4) .
N1 C5 C6 N2 -179.4(3) .
C4 C5 C6 N2 0.3(6) .
C12 C7 C8 C9 0.6(6) .
N2 C7 C8 C9 179.3(4) .
C7 C8 C9 C10 0.7(7) .
C8 C9 C10 F1 178.5(4) .
C8 C9 C10 C11 -1.0(8) .
C9 C10 C11 C12 -0.1(7) .
F1 C10 C11 C12 -179.6(4) .
C10 C11 C12 C7 1.5(6) .
C8 C7 C12 C11 -1.8(6) .
N2 C7 C12 C11 179.4(3) .
C2 C1 N1 C5 -0.6(6) .
C2 C1 N1 Mn1 -170.5(3) .
C4 C5 N1 C1 -0.3(6) .
C6 C5 N1 C1 179.5(3) .
C4 C5 N1 Mn1 170.4(3) .
C6 C5 N1 Mn1 -9.9(4) .
O1 C6 N2 C7 1.2(6) .
C5 C6 N2 C7 -178.8(3) .
C12 C7 N2 C6 -175.6(4) .
C8 C7 N2 C6 5.7(6) .
N2 C6 O1 Mn1 -170.3(2) .
C5 C6 O1 Mn1 9.7(4) .
C6 O1 Mn1 O1 -117.6(3) 2_755
C6 O1 Mn1 N1 173.9(3) 2_755
C6 O1 Mn1 N1 -10.8(3) .
C6 O1 Mn1 Cl1 83.7(3) .
C6 O1 Mn1 Cl1 -37.8(4) 2_755
C1 N1 Mn1 O1 -100.7(3) 2_755
C5 N1 Mn1 O1 89.3(3) 2_755
C1 N1 Mn1 O1 -179.2(3) .
C5 N1 Mn1 O1 10.8(3) .
C1 N1 Mn1 Cl1 90.5(3) .
C5 N1 Mn1 Cl1 -79.4(3) .
C1 N1 Mn1 Cl1 -8.9(3) 2_755
C5 N1 Mn1 Cl1 -178.8(3) 2_755
